data_7217694
loop_
_publ_author_name
'Fang, Xin'
'Yuan, Xiong'
'Song, Yan-Bo'
'Wang, Jun-Dong'
'Lin, Mei-Jin'

_publ_section_title
;
 Cooperative lone pair--\p and coordination interactions in naphthalene
 diimide coordination networks
;
_journal_issue 38
_journal_name_full CrystEngComm
_journal_page_first 9090
_journal_paper_doi 10.1039/C4CE01233J
_journal_volume 16
_journal_year 2014
_chemical_formula_moiety 'C24 H12 N4 O4, 2(C3 H7 N O)'
_chemical_formula_sum 'C30 H26 N6 O6'
_chemical_formula_weight 566.57
_chemical_name_systematic
;
 ?
;
_space_group_IT_number 14
_symmetry_cell_setting monoclinic
_symmetry_space_group_name_Hall '-P 2ybc'
_symmetry_space_group_name_H-M 'P 1 21/c 1'
_atom_sites_solution_hydrogens geom
_atom_sites_solution_primary direct
_atom_sites_solution_secondary difmap
_audit_creation_method SHELXL-97
_cell_angle_alpha 90.00
_cell_angle_beta 93.39(3)
_cell_angle_gamma 90.00
_cell_formula_units_Z 2
_cell_length_a 5.4543(11)
_cell_length_b 13.088(3)
_cell_length_c 19.406(4)
_cell_measurement_reflns_used 25
_cell_measurement_temperature 303(2)
_cell_measurement_theta_max 18
_cell_measurement_theta_min 12
_cell_volume 1382.9(5)
_computing_cell_refinement 'RAPID-AUTO (Rigaku, 1998)'
_computing_data_collection 'RAPID-AUTO (Rigaku, 1998)'
_computing_data_reduction 'CrystalClear (Rigaku/MSC, 2002)'
_computing_molecular_graphics 'ORTEX (P.McArdle, 1995)'
_computing_publication_material 'SHELXL-97/2 (Sheldrick,1997)'
_computing_structure_refinement 'SHELXL-97 (Sheldrick, 1997)'
_computing_structure_solution 'SHELXS-97 (Sheldrick, 1990)'
_diffrn_ambient_temperature 303(2)
_diffrn_measured_fraction_theta_full 0.968
_diffrn_measured_fraction_theta_max 0.968
_diffrn_measurement_device_type 'RIGAKU RAXIS-RAPID IP'
_diffrn_measurement_method '\w scan'
_diffrn_radiation_monochromator graphite
_diffrn_radiation_source 'fine-focus sealed tube'
_diffrn_radiation_type MoK\a
_diffrn_radiation_wavelength 0.71073
_diffrn_reflns_av_R_equivalents 0.0500
_diffrn_reflns_av_sigmaI/netI 0.0464
_diffrn_reflns_limit_h_max 6
_diffrn_reflns_limit_h_min -7
_diffrn_reflns_limit_k_max 16
_diffrn_reflns_limit_k_min -16
_diffrn_reflns_limit_l_max 24
_diffrn_reflns_limit_l_min -25
_diffrn_reflns_number 12630
_diffrn_reflns_theta_full 27.48
_diffrn_reflns_theta_max 27.48
_diffrn_reflns_theta_min 3.11
_diffrn_standards_interval_count none
_diffrn_standards_interval_time none
_diffrn_standards_number none
_exptl_absorpt_coefficient_mu 0.097
_exptl_absorpt_correction_T_max 1.00
_exptl_absorpt_correction_T_min 0.25
_exptl_absorpt_correction_type multi-scan
_exptl_absorpt_process_details 'ABSCOR; Higashi, 1995'
_exptl_crystal_colour Yellow
_exptl_crystal_density_diffrn 1.361
_exptl_crystal_density_method 'not measured'
_exptl_crystal_description Block
_exptl_crystal_F_000 592
_exptl_crystal_size_max 0.36
_exptl_crystal_size_mid 0.22
_exptl_crystal_size_min 0.21
_refine_diff_density_max 0.627
_refine_diff_density_min -0.646
_refine_diff_density_rms 0.103
_refine_ls_extinction_method none
_refine_ls_goodness_of_fit_ref 1.066
_refine_ls_hydrogen_treatment constr
_refine_ls_matrix_type full
_refine_ls_number_parameters 192
_refine_ls_number_reflns 3055
_refine_ls_number_restraints 0
_refine_ls_restrained_S_all 1.066
_refine_ls_R_factor_all 0.1097
_refine_ls_R_factor_gt 0.0869
_refine_ls_shift/su_max 0.000
_refine_ls_shift/su_mean 0.000
_refine_ls_structure_factor_coef Fsqd
_refine_ls_weighting_details 'calc w=1/[\s^2^(Fo^2^)+(0.2250P)^2^+0.0000P] where P=(Fo^2^+2Fc^2^)/3'
_refine_ls_weighting_scheme calc
_refine_ls_wR_factor_gt 0.2811
_refine_ls_wR_factor_ref 0.3107
_reflns_number_gt 2102
_reflns_number_total 3055
_reflns_threshold_expression >2sigma(I)
_cod_data_source_file c4ce01233j2.cif
_cod_data_source_block DPNDI
_cod_depositor_comments
;
The following automatic conversions were performed:

'_symmetry_cell_setting' value 'Monoclinic' changed to 'monoclinic'
according to
/usr/data/users/saulius/crontab/automatic-downloads/rss-feeds/RSC/lib/dictionaries/cif_core.dic
dictionary named 'cif_core.dic' version 2.4.2 from
2011-04-26.

'_exptl_absorpt_correction_type' value 'Multi-Scan'
changed to 'multi-scan' according to
/usr/data/users/saulius/crontab/automatic-downloads/rss-feeds/RSC/lib/dictionaries/cif_core.dic
dictionary named 'cif_core.dic' version 2.4.2 from 2011-04-26.

Automatic conversion script
Id: cif_fix_values 2281 2013-09-26 08:29:07Z andrius 

 Adding full bibliography for 7217694--7217700.cif.
;
_cod_original_sg_symbol_Hall -P2ybc
_cod_original_sg_symbol_H-M P21/c
_cod_database_code 7217694

loop_
_symmetry_equiv_pos_as_xyz
'x, y, z'
'-x, y+1/2, -z+1/2'
'-x, -y, -z'
'x, -y-1/2, z-1/2'

loop_
_atom_site_label
_atom_site_type_symbol
_atom_site_fract_x
_atom_site_fract_y
_atom_site_fract_z
_atom_site_U_iso_or_equiv
_atom_site_adp_type
_atom_site_occupancy
_atom_site_symmetry_multiplicity
_atom_site_calc_flag
_atom_site_refinement_flags
O1 O -0.2751(4) 0.23846(16) 0.09280(10) 0.0661(7) Uani 1 1 d .
O2 O 0.3895(4) 0.41141(16) 0.18290(10) 0.0622(6) Uani 1 1 d .
O3 O 0.1923(10) 0.2115(5) -0.0093(4) 0.198(3) Uani 1 1 d .
N1 N 0.1196(5) 0.1139(2) 0.30207(14) 0.0774(9) Uani 1 1 d .
N2 N 0.0568(4) 0.32572(15) 0.13758(9) 0.0438(5) Uani 1 1 d .
N3 N 0.2330(10) 0.0894(4) -0.0922(3) 0.1385(18) Uani 1 1 d .
C1 C -0.0589(7) 0.1827(3) 0.29689(18) 0.0806(11) Uani 1 1 d .
H1 H -0.1724 0.1831 0.3308 0.097 Uiso 1 1 calc R
C2 C 0.2778(6) 0.1162(3) 0.25318(18) 0.0715(9) Uani 1 1 d .
H2 H 0.4054 0.0689 0.2558 0.086 Uiso 1 1 calc R
C3 C 0.2669(5) 0.1843(2) 0.19797(15) 0.0595(8) Uani 1 1 d .
H3 H 0.3827 0.1825 0.1647 0.071 Uiso 1 1 calc R
C4 C -0.0878(6) 0.2545(3) 0.24406(15) 0.0648(8) Uani 1 1 d .
H4 H -0.2167 0.3011 0.2426 0.078 Uiso 1 1 calc R
C5 C 0.0797(5) 0.2540(2) 0.19444(12) 0.0478(6) Uani 1 1 d .
C6 C -0.1359(4) 0.31008(18) 0.08820(11) 0.0445(6) Uani 1 1 d .
C7 C 0.2311(4) 0.40432(18) 0.13712(12) 0.0430(6) Uani 1 1 d .
C8 C 0.2060(4) 0.47654(16) 0.07826(10) 0.0369(5) Uani 1 1 d .
C9 C -0.1609(4) 0.38490(16) 0.03083(11) 0.0385(6) Uani 1 1 d .
C10 C -0.3492(4) 0.37532(18) -0.01838(11) 0.0410(6) Uani 1 1 d .
H10 H -0.4617 0.3223 -0.0156 0.049 Uiso 1 1 calc R
C11 C 0.0122(4) 0.46502(16) 0.02793(10) 0.0353(5) Uani 1 1 d .
C12 C 0.3733(4) 0.55464(18) 0.07323(11) 0.0410(6) Uani 1 1 d .
H12 H 0.5029 0.5610 0.1063 0.049 Uiso 1 1 calc R
C13 C 0.1277(15) 0.1482(6) -0.0454(4) 0.156(3) Uani 1 1 d .
H13 H -0.0379 0.1332 -0.0421 0.187 Uiso 1 1 calc R
C14 C 0.476(2) 0.1569(12) -0.1261(5) 0.285(9) Uani 1 1 d .
H14A H 0.4646 0.2277 -0.1138 0.427 Uiso 1 1 calc R
H14B H 0.4661 0.1504 -0.1755 0.427 Uiso 1 1 calc R
H14C H 0.6290 0.1295 -0.1077 0.427 Uiso 1 1 calc R
C15 C 0.112(2) 0.0163(7) -0.1351(5) 0.223(5) Uani 1 1 d .
H15A H -0.0135 -0.0164 -0.1105 0.334 Uiso 1 1 calc R
H15B H 0.2287 -0.0339 -0.1486 0.334 Uiso 1 1 calc R
H15C H 0.0397 0.0493 -0.1755 0.334 Uiso 1 1 calc R

loop_
_atom_site_aniso_label
_atom_site_aniso_U_11
_atom_site_aniso_U_22
_atom_site_aniso_U_33
_atom_site_aniso_U_23
_atom_site_aniso_U_13
_atom_site_aniso_U_12
O1 0.0767(13) 0.0618(13) 0.0588(11) 0.0187(9) -0.0053(11) -0.0304(10)
O2 0.0692(12) 0.0607(13) 0.0539(11) 0.0143(8) -0.0203(10) -0.0122(9)
O3 0.151(4) 0.163(5) 0.281(7) -0.075(5) 0.039(4) -0.015(3)
N1 0.0852(18) 0.083(2) 0.0640(15) 0.0358(14) 0.0033(15) 0.0017(15)
N2 0.0511(11) 0.0420(11) 0.0384(10) 0.0081(8) 0.0025(9) -0.0030(8)
N3 0.166(4) 0.089(3) 0.162(4) -0.035(3) 0.020(4) -0.025(3)
C1 0.081(2) 0.099(3) 0.0633(18) 0.0341(18) 0.0211(17) 0.0055(19)
C2 0.0720(19) 0.070(2) 0.0720(19) 0.0247(15) -0.0009(17) 0.0078(15)
C3 0.0608(15) 0.0602(17) 0.0580(15) 0.0168(12) 0.0076(14) 0.0048(12)
C4 0.0666(17) 0.073(2) 0.0562(16) 0.0197(13) 0.0120(14) 0.0085(14)
C5 0.0525(13) 0.0498(14) 0.0407(12) 0.0108(10) 0.0010(11) -0.0049(10)
C6 0.0522(13) 0.0419(12) 0.0395(12) 0.0038(9) 0.0035(10) -0.0078(10)
C7 0.0471(12) 0.0404(12) 0.0411(11) 0.0013(9) 0.0003(10) -0.0021(9)
C8 0.0399(11) 0.0376(12) 0.0333(10) -0.0013(8) 0.0036(9) -0.0011(8)
C9 0.0434(12) 0.0364(11) 0.0361(11) -0.0012(8) 0.0059(10) -0.0040(8)
C10 0.0432(12) 0.0404(12) 0.0396(11) -0.0025(8) 0.0045(10) -0.0091(9)
C11 0.0391(11) 0.0334(11) 0.0340(10) -0.0035(8) 0.0062(9) -0.0017(8)
C12 0.0422(11) 0.0424(12) 0.0379(11) -0.0044(8) -0.0027(10) -0.0038(9)
C13 0.175(6) 0.126(5) 0.167(6) -0.063(5) 0.010(5) -0.045(5)
C14 0.289(13) 0.42(2) 0.154(7) 0.091(10) 0.109(8) 0.197(14)
C15 0.315(13) 0.120(6) 0.227(9) -0.046(6) -0.047(8) -0.031(7)

loop_
_atom_type_symbol
_atom_type_description
_atom_type_scat_dispersion_real
_atom_type_scat_dispersion_imag
_atom_type_scat_source
C C 0.0033 0.0016 'International Tables Vol C Tables 4.2.6.8 and 6.1.1.4'
H H 0.0000 0.0000 'International Tables Vol C Tables 4.2.6.8 and 6.1.1.4'
N N 0.0061 0.0033 'International Tables Vol C Tables 4.2.6.8 and 6.1.1.4'
O O 0.0106 0.0060 'International Tables Vol C Tables 4.2.6.8 and 6.1.1.4'

loop_
_geom_angle_atom_site_label_1
_geom_angle_atom_site_label_2
_geom_angle_atom_site_label_3
_geom_angle
_geom_angle_site_symmetry_1
_geom_angle_site_symmetry_3
C2 N1 C1 116.0(3) . .
C6 N2 C7 125.97(18) . .
C6 N2 C5 117.11(19) . .
C7 N2 C5 116.92(19) . .
C13 N3 C15 125.9(7) . .
C13 N3 C14 109.1(6) . .
C15 N3 C14 117.3(8) . .
N1 C1 C4 124.4(3) . .
N1 C1 H1 117.8 . .
C4 C1 H1 117.8 . .
N1 C2 C3 124.5(3) . .
N1 C2 H2 117.7 . .
C3 C2 H2 117.7 . .
C5 C3 C2 117.6(3) . .
C5 C3 H3 121.2 . .
C2 C3 H3 121.2 . .
C5 C4 C1 117.7(3) . .
C5 C4 H4 121.1 . .
C1 C4 H4 121.1 . .
C4 C5 C3 119.7(2) . .
C4 C5 N2 120.2(2) . .
C3 C5 N2 120.0(2) . .
O1 C6 N2 120.8(2) . .
O1 C6 C9 122.4(2) . .
N2 C6 C9 116.79(19) . .
O2 C7 N2 120.6(2) . .
O2 C7 C8 123.2(2) . .
N2 C7 C8 116.2(2) . .
C12 C8 C11 120.3(2) . .
C12 C8 C7 119.7(2) . .
C11 C8 C7 119.9(2) . .
C10 C9 C11 121.1(2) . .
C10 C9 C6 119.7(2) . .
C11 C9 C6 119.2(2) . .
C9 C10 C12 120.2(2) . 3_565
C9 C10 H10 119.9 . .
C12 C10 H10 119.9 3_565 .
C8 C11 C9 121.9(2) . .
C8 C11 C11 119.7(2) . 3_565
C9 C11 C11 118.4(2) . 3_565
C8 C12 C10 120.3(2) . 3_565
C8 C12 H12 119.8 . .
C10 C12 H12 119.8 3_565 .
O3 C13 N3 135.2(8) . .
O3 C13 H13 112.4 . .
N3 C13 H13 112.4 . .
N3 C14 H14A 109.5 . .
N3 C14 H14B 109.5 . .
H14A C14 H14B 109.5 . .
N3 C14 H14C 109.5 . .
H14A C14 H14C 109.5 . .
H14B C14 H14C 109.5 . .
N3 C15 H15A 109.5 . .
N3 C15 H15B 109.5 . .
H15A C15 H15B 109.5 . .
N3 C15 H15C 109.5 . .
H15A C15 H15C 109.5 . .
H15B C15 H15C 109.5 . .

loop_
_geom_bond_atom_site_label_1
_geom_bond_atom_site_label_2
_geom_bond_distance
_geom_bond_site_symmetry_2
O1 C6 1.213(3) .
O2 C7 1.206(3) .
O3 C13 1.128(7) .
N1 C2 1.320(4) .
N1 C1 1.325(5) .
N2 C6 1.395(3) .
N2 C7 1.401(3) .
N2 C5 1.448(3) .
N3 C13 1.345(9) .
N3 C15 1.406(9) .
N3 C14 1.751(15) .
C1 C4 1.392(4) .
C1 H1 0.9300 .
C2 C3 1.392(4) .
C2 H2 0.9300 .
C3 C5 1.368(4) .
C3 H3 0.9300 .
C4 C5 1.366(4) .
C4 H4 0.9300 .
C6 C9 1.483(3) .
C7 C8 1.483(3) .
C8 C12 1.378(3) .
C8 C11 1.404(3) .
C9 C10 1.366(3) .
C9 C11 1.414(3) .
C10 C12 1.405(3) 3_565
C10 H10 0.9300 .
C11 C11 1.419(4) 3_565
C12 C10 1.405(3) 3_565
C12 H12 0.9300 .
C13 H13 0.9300 .
C14 H14A 0.9600 .
C14 H14B 0.9600 .
C14 H14C 0.9600 .
C15 H15A 0.9600 .
C15 H15B 0.9600 .
C15 H15C 0.9600 .
